data_4507148
loop_
_publ_author_name
'Pouy, Mark J.'
'Delp, Samuel A.'
'Uddin, Jamal'
'Ramdeen, Vijay M.'
'Cochrane, Nikki A.'
'Fortman, George C.'
'Gunnoe, T. Brent'
'Cundari, Thomas R.'
'Sabat, Michal'
'Myers, William H.'

_publ_section_title
;
 Intramolecular Hydroalkoxylation and Hydroamination of Alkynes Catalyzed
 by Cu(I) Complexes Supported byN-Heterocyclic Carbene Ligands
;
_journal_issue 10
_journal_name_full 'ACS Catalysis'
_journal_page_first 2182
_journal_paper_doi 10.1021/cs300544w
_journal_volume 2
_journal_year 2012
_chemical_formula_sum 'C39 H51 Cu N2 O'
_chemical_formula_weight 627.36
_chemical_name_systematic
; 
 ? 
;
_space_group_IT_number 14
_symmetry_cell_setting monoclinic
_symmetry_space_group_name_Hall '-P 2yn'
_symmetry_space_group_name_H-M 'P 1 21/n 1'
_atom_sites_solution_hydrogens mixed
_atom_sites_solution_primary direct
_atom_sites_solution_secondary difmap
_audit_creation_method SHELXL-97
_cell_angle_alpha 90.00
_cell_angle_beta 96.74(1)
_cell_angle_gamma 90.00
_cell_formula_units_Z 4
_cell_length_a 12.747(1)
_cell_length_b 14.427(1)
_cell_length_c 19.799(1)
_cell_measurement_reflns_used 8615
_cell_measurement_temperature 150(2)
_cell_measurement_theta_max 27.485
_cell_measurement_theta_min 2.037
_cell_volume 3615.9(4)
_computing_cell_refinement 'HKL Scalepack (Otwinowski & Minor 1997)'
_computing_data_collection 'Collect (Nonius BV, 1997-2000)'
_computing_data_reduction 'HKL Denzo and Scalepack (Otwinowski & Minor 1997)'
_computing_molecular_graphics 'Bruker SHELXTL'
_computing_publication_material 'Bruker SHELXTL'
_computing_structure_refinement 'SHELXL-97 (Sheldrick, 1997)'
_computing_structure_solution 'SHELXS-97 (Sheldrick, 1990)'
_diffrn_ambient_temperature 150(2)
_diffrn_detector_area_resol_mean 9
_diffrn_measured_fraction_theta_full 1.000
_diffrn_measured_fraction_theta_max 1.000
_diffrn_measurement_device '95mm CCD camera on \k-goniostat'
_diffrn_measurement_device_type KappaCCD
_diffrn_measurement_method CCD
_diffrn_radiation_monochromator 'horizonally mounted graphite crystal'
_diffrn_radiation_source 'fine-focus sealed tube'
_diffrn_radiation_type MoK\a
_diffrn_radiation_wavelength 0.71073
_diffrn_reflns_av_R_equivalents 0.0271
_diffrn_reflns_av_sigmaI/netI 0.0402
_diffrn_reflns_limit_h_max 16
_diffrn_reflns_limit_h_min -16
_diffrn_reflns_limit_k_max 18
_diffrn_reflns_limit_k_min -18
_diffrn_reflns_limit_l_max 25
_diffrn_reflns_limit_l_min -25
_diffrn_reflns_number 16226
_diffrn_reflns_theta_full 27.49
_diffrn_reflns_theta_max 27.49
_diffrn_reflns_theta_min 2.07
_exptl_absorpt_coefficient_mu 0.850
_exptl_absorpt_correction_T_max 0.932
_exptl_absorpt_correction_T_min 0.812
_exptl_absorpt_correction_type multi-scan
_exptl_absorpt_process_details
;HKL Scalepack (Otwinowski & Minor 1997)  
 ? 
;
_exptl_crystal_colour colorless
_exptl_crystal_density_diffrn 1.152
_exptl_crystal_density_meas ?
_exptl_crystal_density_method 'not measured'
_exptl_crystal_description block
_exptl_crystal_F_000 1344
_exptl_crystal_size_max 0.38
_exptl_crystal_size_mid 0.35
_exptl_crystal_size_min 0.15
_refine_diff_density_max 0.542
_refine_diff_density_min -0.527
_refine_diff_density_rms 0.051
_refine_ls_extinction_coef none
_refine_ls_extinction_method none
_refine_ls_goodness_of_fit_ref 1.029
_refine_ls_hydrogen_treatment mixed
_refine_ls_matrix_type full
_refine_ls_number_parameters 566
_refine_ls_number_reflns 8294
_refine_ls_number_restraints 0
_refine_ls_restrained_S_all 1.029
_refine_ls_R_factor_all 0.0703
_refine_ls_R_factor_gt 0.0427
_refine_ls_shift/su_max 0.002
_refine_ls_shift/su_mean 0.000
_refine_ls_structure_factor_coef Fsqd
_refine_ls_weighting_details 'calc w=1/[\s^2^(Fo^2^)+(0.0634P)^2^+0.0000P] where P=(Fo^2^+2Fc^2^)/3'
_refine_ls_weighting_scheme calc
_refine_ls_wR_factor_gt 0.1078
_refine_ls_wR_factor_ref 0.1195
_reflns_number_gt 5881
_reflns_number_total 8294
_reflns_threshold_expression >2sigma(I)
_cod_data_source_file cs300544w_si_002.cif
_cod_data_source_block C39H51N2OCu
_cod_depositor_comments
;
The following automatic conversions were performed:

'_symmetry_cell_setting' value 'Monoclinic' changed to 'monoclinic'
according to /home/saulius/struct/CIF-dictionaries/cif_core.dic
dictionary named 'cif_core.dic' version 2.4.2 from 2011-04-26.

Automatic conversion script
Id: cif_fix_values 1891 2012-01-12 08:04:46Z andrius 

The following automatic conversions were performed:

'_exptl_crystal_density_meas' value 'none' was changed to '?' - the
value is perceived as not measured.

Automatic conversion script
Id: cif_fix_values 3008 2015-01-20 13:52:24Z robertas 
;
_cod_original_cell_volume 3615.7(8)
_cod_original_sg_symbol_H-M P2(1)/n
_cod_original_formula_sum 'C39 H51 Cu1 N2 O1'
_cod_database_code 4507148

loop_
_symmetry_equiv_pos_as_xyz
'x, y, z'
'-x+1/2, y+1/2, -z+1/2'
'-x, -y, -z'
'x-1/2, -y-1/2, z-1/2'

loop_
_atom_site_label
_atom_site_type_symbol
_atom_site_fract_x
_atom_site_fract_y
_atom_site_fract_z
_atom_site_U_iso_or_equiv
_atom_site_adp_type
_atom_site_occupancy
_atom_site_symmetry_multiplicity
_atom_site_calc_flag
_atom_site_refinement_flags
Cu Cu 0.15445(2) 0.620545(17) 0.331212(12) 0.03340(10) Uani 1 1 d .
O1 O -0.14458(18) 0.76605(19) 0.34987(10) 0.0768(6) Uani 1 1 d .
N1 N 0.25936(12) 0.47689(11) 0.25599(8) 0.0274(3) Uani 1 1 d .
N2 N 0.16968(12) 0.41885(12) 0.33013(8) 0.0289(4) Uani 1 1 d .
C1 C 0.11168(17) 0.73544(15) 0.36188(11) 0.0383(5) Uani 1 1 d .
C2 C 0.08259(19) 0.80800(16) 0.38309(12) 0.0435(5) Uani 1 1 d .
C3 C 0.0421(3) 0.89600(19) 0.40898(18) 0.0603(8) Uani 1 1 d .
C4 C -0.0701(3) 0.8889(2) 0.42657(18) 0.0717(9) Uani 1 1 d .
C5 C -0.1492(3) 0.8620(3) 0.3707(2) 0.0885(11) Uani 1 1 d .
C6 C 0.19646(14) 0.50170(14) 0.30414(9) 0.0285(4) Uani 1 1 d .
C7 C 0.27047(16) 0.38154(13) 0.25194(10) 0.0297(4) Uani 1 1 d .
C8 C 0.21409(16) 0.34505(15) 0.29863(10) 0.0313(4) Uani 1 1 d .
C9 C 0.09957(16) 0.40809(14) 0.38220(10) 0.0313(4) Uani 1 1 d .
C10 C 0.14359(17) 0.38523(14) 0.44819(10) 0.0355(5) Uani 1 1 d .
C11 C 0.0737(2) 0.37057(16) 0.49645(12) 0.0446(6) Uani 1 1 d .
C12 C -0.0336(2) 0.37752(17) 0.47939(13) 0.0491(6) Uani 1 1 d .
C13 C -0.0743(2) 0.40029(17) 0.41405(14) 0.0476(6) Uani 1 1 d .
C14 C -0.00934(16) 0.41624(15) 0.36363(11) 0.0374(5) Uani 1 1 d .
C15 C 0.26273(19) 0.38001(18) 0.46726(12) 0.0445(6) Uani 1 1 d .
C16 C 0.3084(3) 0.4754(2) 0.48550(17) 0.0586(7) Uani 1 1 d .
C17 C 0.2956(3) 0.3109(2) 0.52451(15) 0.0568(7) Uani 1 1 d .
C18 C -0.05636(18) 0.44017(19) 0.29199(13) 0.0481(6) Uani 1 1 d .
C19 C -0.0992(5) 0.3597(3) 0.2533(2) 0.164(3) Uani 1 1 d .
H19A H -0.1678 0.3452 0.2659 0.146 Uiso 1 1 calc R
H19B H -0.0530 0.3077 0.2631 0.146 Uiso 1 1 calc R
H19C H -0.1050 0.3734 0.2056 0.146 Uiso 1 1 calc R
C20 C -0.1293(8) 0.5210(5) 0.2886(4) 0.159(4) Uani 1 1 d .
C21 C 0.30280(15) 0.54015(13) 0.20982(9) 0.0285(4) Uani 1 1 d .
C22 C 0.24663(17) 0.55173(15) 0.14529(10) 0.0368(5) Uani 1 1 d .
C23 C 0.2939(2) 0.60758(16) 0.09967(12) 0.0463(6) Uani 1 1 d .
C24 C 0.3894(2) 0.64912(17) 0.11758(12) 0.0478(6) Uani 1 1 d .
C25 C 0.4419(2) 0.63750(15) 0.18177(12) 0.0413(5) Uani 1 1 d .
C26 C 0.39977(16) 0.58244(14) 0.22997(10) 0.0324(4) Uani 1 1 d .
C27 C 0.14070(19) 0.5057(2) 0.12494(13) 0.0497(6) Uani 1 1 d .
C28 C 0.1461(3) 0.4340(4) 0.0693(2) 0.0893(12) Uani 1 1 d .
C29 C 0.0547(3) 0.5769(4) 0.1056(4) 0.1124(18) Uani 1 1 d .
C30 C 0.45671(18) 0.57203(19) 0.30131(11) 0.0452(6) Uani 1 1 d .
C31 C 0.5754(2) 0.5548(3) 0.30110(16) 0.0575(7) Uani 1 1 d .
C32 C 0.4379(3) 0.6551(3) 0.34487(16) 0.0673(9) Uani 1 1 d .
C1S C 0.7067(2) 0.2197(2) 0.39190(16) 0.0643(8) Uani 1 1 d .
C2S C 0.6742(3) 0.2589(2) 0.45041(14) 0.0639(8) Uani 1 1 d .
H2S H 0.7130 0.2484 0.4925 0.077 Uiso 1 1 calc R
C3S C 0.5844(3) 0.3133(2) 0.44586(19) 0.0747(9) Uani 1 1 d .
C4S C 0.5267(3) 0.3305(2) 0.3843(2) 0.0774(9) Uani 1 1 d .
C5S C 0.5588(3) 0.2939(2) 0.32688(19) 0.0757(9) Uani 1 1 d .
C6S C 0.6486(2) 0.2389(2) 0.33119(16) 0.0630(8) Uani 1 1 d .
C7S C 0.8001(3) 0.1591(3) 0.3962(3) 0.1096(14) Uani 1 1 d .
H7S1 H 0.7795 0.0966 0.4048 0.164 Uiso 1 1 calc R
H7S2 H 0.8512 0.1797 0.4326 0.164 Uiso 1 1 calc R
H7S3 H 0.8303 0.1615 0.3541 0.164 Uiso 1 1 calc R
H1O H -0.074(4) 0.752(4) 0.344(2) 0.054(19) Uiso 1 1 d .
H3A H 0.088(3) 0.917(3) 0.4546(19) 0.099(11) Uiso 1 1 d .
H3B H 0.045(2) 0.948(2) 0.3733(16) 0.083(10) Uiso 1 1 d .
H3S H 0.560(3) 0.339(3) 0.493(2) 0.069(15) Uiso 1 1 d .
H4A H -0.081(3) 0.835(3) 0.469(2) 0.057(15) Uiso 1 1 d .
H4B H -0.095(3) 0.957(2) 0.4407(16) 0.085(9) Uiso 1 1 d .
H4S H 0.454(3) 0.374(3) 0.3828(19) 0.079(13) Uiso 1 1 d .
H5A H -0.223(3) 0.870(2) 0.3841(16) 0.077(9) Uiso 1 1 d .
H5B H -0.135(4) 0.910(4) 0.334(3) 0.071(2) Uiso 1 1 d .
H5S H 0.516(4) 0.312(4) 0.275(3) 0.092(2) Uiso 1 1 d .
H6S H 0.670(3) 0.214(3) 0.2948(19) 0.061(13) Uiso 1 1 d .
H7 H 0.3082(16) 0.3529(15) 0.2216(11) 0.030(5) Uiso 1 1 d .
H8 H 0.2039(15) 0.2853(15) 0.3086(10) 0.026(5) Uiso 1 1 d .
H11 H 0.102(2) 0.3581(18) 0.5393(14) 0.056(8) Uiso 1 1 d .
H12 H -0.078(2) 0.3626(18) 0.5127(13) 0.054(7) Uiso 1 1 d .
H13 H -0.148(2) 0.4080(17) 0.4040(12) 0.050(7) Uiso 1 1 d .
H15 H 0.2949(17) 0.3604(15) 0.4318(12) 0.033(6) Uiso 1 1 d .
H16A H 0.2814(17) 0.4991(16) 0.5231(12) 0.036(6) Uiso 1 1 d .
H16B H 0.384(2) 0.4750(18) 0.4944(13) 0.057(7) Uiso 1 1 d .
H16C H 0.291(2) 0.5190(19) 0.4505(15) 0.059(8) Uiso 1 1 d .
H17A H 0.266(2) 0.251(2) 0.5130(15) 0.077(9) Uiso 1 1 d .
H17B H 0.372(2) 0.3046(19) 0.5231(14) 0.124(8) Uiso 1 1 d .
H17C H 0.272(2) 0.331(2) 0.5666(15) 0.065(8) Uiso 1 1 d .
H18 H -0.013(3) 0.473(2) 0.2730(16) 0.086(11) Uiso 1 1 d .
H20A H -0.1663(17) 0.4882(15) 0.2921(13) 0.122(5) Uiso 1 1 d .
H20B H -0.165(4) 0.535(3) 0.236(2) 0.113(15) Uiso 1 1 d .
H20C H -0.136(6) 0.560(5) 0.322(4) 0.093(3) Uiso 1 1 d .
H23 H 0.259(2) 0.6153(18) 0.0586(16) 0.062(8) Uiso 1 1 d .
H24 H 0.4164(19) 0.6835(18) 0.0903(13) 0.049(7) Uiso 1 1 d .
H25 H 0.511(2) 0.6660(18) 0.1951(12) 0.050(7) Uiso 1 1 d .
H27 H 0.1211(19) 0.4711(17) 0.1629(13) 0.051(7) Uiso 1 1 d .
H28A H 0.208(4) 0.389(3) 0.076(2) 0.088(17) Uiso 1 1 d .
H28B H 0.155(3) 0.477(2) 0.0309(19) 0.084(12) Uiso 1 1 d .
H28C H 0.072(4) 0.405(3) 0.060(2) 0.067(15) Uiso 1 1 d .
H29A H 0.076(4) 0.614(4) 0.063(3) 0.061(3) Uiso 1 1 d .
H29B H -0.011(3) 0.547(2) 0.0959(17) 0.087(11) Uiso 1 1 d .
H29C H 0.055(3) 0.619(3) 0.138(2) 0.102(16) Uiso 1 1 d .
H30 H 0.4283(17) 0.5228(16) 0.3198(11) 0.037(6) Uiso 1 1 d .
H31A H 0.588(2) 0.503(2) 0.2741(14) 0.053(7) Uiso 1 1 d .
H31B H 0.610(3) 0.537(2) 0.3468(18) 0.089(10) Uiso 1 1 d .
H31C H 0.611(2) 0.611(2) 0.2856(15) 0.063(8) Uiso 1 1 d .
H32A H 0.473(3) 0.645(2) 0.3891(18) 0.082(10) Uiso 1 1 d .
H32B H 0.465(2) 0.709(2) 0.3256(14) 0.060(9) Uiso 1 1 d .
H32C H 0.362(3) 0.672(2) 0.3465(15) 0.079(9) Uiso 1 1 d .

loop_
_atom_site_aniso_label
_atom_site_aniso_U_11
_atom_site_aniso_U_22
_atom_site_aniso_U_33
_atom_site_aniso_U_23
_atom_site_aniso_U_13
_atom_site_aniso_U_12
Cu 0.04066(16) 0.02909(15) 0.03292(15) -0.00108(11) 0.01474(11) 0.00143(11)
O1 0.0662(14) 0.1051(19) 0.0591(12) -0.0041(12) 0.0068(10) -0.0004(13)
N1 0.0279(8) 0.0309(9) 0.0237(8) -0.0014(7) 0.0048(6) 0.0006(7)
N2 0.0298(8) 0.0293(9) 0.0285(8) -0.0023(7) 0.0071(7) -0.0003(7)
C1 0.0487(13) 0.0309(11) 0.0393(11) 0.0022(9) 0.0219(10) -0.0003(10)
C2 0.0537(14) 0.0357(12) 0.0450(13) 0.0011(10) 0.0228(11) -0.0026(11)
C3 0.078(2) 0.0362(14) 0.073(2) -0.0074(14) 0.0363(17) 0.0028(13)
C4 0.080(2) 0.064(2) 0.077(2) -0.0059(17) 0.0335(18) 0.0185(16)
C5 0.075(2) 0.096(3) 0.096(3) 0.014(2) 0.018(2) 0.030(2)
C6 0.0280(9) 0.0318(10) 0.0259(9) -0.0027(8) 0.0042(8) -0.0002(8)
C7 0.0314(10) 0.0304(11) 0.0277(10) -0.0059(9) 0.0053(8) 0.0017(9)
C8 0.0335(11) 0.0273(11) 0.0335(11) -0.0020(9) 0.0060(9) 0.0010(9)
C9 0.0349(11) 0.0280(10) 0.0331(11) -0.0020(8) 0.0129(9) -0.0018(9)
C10 0.0449(12) 0.0321(11) 0.0306(10) -0.0075(9) 0.0081(9) -0.0024(9)
C11 0.0650(16) 0.0409(13) 0.0297(12) -0.0023(10) 0.0132(11) -0.0002(11)
C12 0.0578(15) 0.0458(14) 0.0495(14) -0.0001(11) 0.0305(12) -0.0018(12)
C13 0.0397(13) 0.0469(14) 0.0598(16) 0.0021(12) 0.0218(12) -0.0009(11)
C14 0.0358(11) 0.0345(11) 0.0438(12) 0.0024(10) 0.0129(9) -0.0004(9)
C15 0.0466(13) 0.0571(15) 0.0298(11) -0.0106(11) 0.0044(10) -0.0022(11)
C16 0.0572(18) 0.0614(19) 0.0553(17) 0.0043(15) -0.0017(15) -0.0145(15)
C17 0.0647(19) 0.0499(17) 0.0511(16) -0.0054(13) -0.0124(14) 0.0018(14)
C18 0.0298(11) 0.0620(17) 0.0524(14) 0.0147(13) 0.0043(10) 0.0011(12)
C19 0.312(8) 0.066(2) 0.084(3) -0.005(2) -0.101(4) 0.022(4)
C20 0.235(10) 0.110(6) 0.121(5) 0.008(5) -0.035(6) 0.099(6)
C21 0.0344(10) 0.0290(10) 0.0232(9) -0.0012(8) 0.0077(8) 0.0059(8)
C22 0.0452(12) 0.0375(12) 0.0276(10) -0.0009(9) 0.0030(9) 0.0130(10)
C23 0.0706(17) 0.0418(14) 0.0266(11) 0.0050(10) 0.0059(11) 0.0189(13)
C24 0.0802(19) 0.0317(12) 0.0367(13) 0.0079(10) 0.0286(13) 0.0076(13)
C25 0.0518(14) 0.0323(12) 0.0434(13) -0.0015(10) 0.0203(11) -0.0026(10)
C26 0.0364(11) 0.0334(11) 0.0288(10) -0.0010(9) 0.0097(8) -0.0001(9)
C27 0.0435(13) 0.0642(17) 0.0385(13) -0.0037(12) -0.0074(11) 0.0098(12)
C28 0.073(2) 0.106(3) 0.087(3) -0.047(3) -0.001(2) -0.008(2)
C29 0.054(2) 0.101(4) 0.173(6) -0.019(4) -0.025(3) 0.031(2)
C30 0.0384(12) 0.0611(16) 0.0353(12) 0.0049(11) 0.0017(10) -0.0166(12)
C31 0.0433(14) 0.074(2) 0.0537(17) -0.0049(16) -0.0011(12) -0.0030(15)
C32 0.0525(17) 0.108(3) 0.0417(16) -0.0268(17) 0.0071(13) -0.0128(18)
C1S 0.0589(16) 0.0556(17) 0.081(2) 0.0097(15) 0.0179(15) -0.0027(14)
C2S 0.082(2) 0.0612(18) 0.0504(15) 0.0061(14) 0.0147(14) -0.0210(16)
C3S 0.103(3) 0.0520(18) 0.077(2) -0.0061(16) 0.041(2) -0.0152(18)
C4S 0.079(2) 0.061(2) 0.096(3) 0.0194(18) 0.027(2) 0.0104(17)
C5S 0.081(2) 0.074(2) 0.073(2) 0.0120(18) 0.0127(18) -0.0072(18)
C6S 0.071(2) 0.0679(19) 0.0524(16) -0.0015(15) 0.0170(15) -0.0124(16)
C7S 0.069(2) 0.095(3) 0.168(4) 0.028(3) 0.032(2) 0.013(2)

loop_
_atom_type_symbol
_atom_type_description
_atom_type_scat_dispersion_real
_atom_type_scat_dispersion_imag
_atom_type_scat_source
C C 0.0033 0.0016 'International Tables Vol C Tables 4.2.6.8 and 6.1.1.4'
H H 0.0000 0.0000 'International Tables Vol C Tables 4.2.6.8 and 6.1.1.4'
N N 0.0061 0.0033 'International Tables Vol C Tables 4.2.6.8 and 6.1.1.4'
O O 0.0106 0.0060 'International Tables Vol C Tables 4.2.6.8 and 6.1.1.4'
Cu Cu 0.3201 1.2651 'International Tables Vol C Tables 4.2.6.8 and 6.1.1.4'

loop_
_geom_angle_atom_site_label_1
_geom_angle_atom_site_label_2
_geom_angle_atom_site_label_3
_geom_angle
C1 Cu C6 177.27(8)
C6 N1 C7 111.92(16)
C6 N1 C21 125.17(16)
C7 N1 C21 122.70(16)
C6 N2 C8 111.74(16)
C6 N2 C9 124.47(16)
C8 N2 C9 123.74(17)
C2 C1 Cu 177.99(19)
C1 C2 C3 177.6(3)
C2 C3 C4 113.4(2)
C5 C4 C3 115.5(3)
O1 C5 C4 115.0(3)
N2 C6 N1 103.18(16)
N2 C6 Cu 126.65(13)
N1 C6 Cu 130.17(14)
C8 C7 N1 106.42(17)
C7 C8 N2 106.74(18)
C14 C9 C10 122.82(19)
C14 C9 N2 118.66(18)
C10 C9 N2 118.43(18)
C11 C10 C9 117.1(2)
C11 C10 C15 121.4(2)
C9 C10 C15 121.45(19)
C12 C11 C10 121.2(2)
C11 C12 C13 120.2(2)
C12 C13 C14 121.6(2)
C13 C14 C9 117.0(2)
C13 C14 C18 120.5(2)
C9 C14 C18 122.49(19)
C16 C15 C10 110.9(2)
C16 C15 C17 110.5(2)
C10 C15 C17 113.2(2)
C19 C18 C20 113.9(5)
C19 C18 C14 113.1(2)
C20 C18 C14 113.5(4)
C26 C21 C22 123.40(19)
C26 C21 N1 119.17(17)
C22 C21 N1 117.35(18)
C23 C22 C21 116.5(2)
C23 C22 C27 121.2(2)
C21 C22 C27 122.3(2)
C24 C23 C22 121.6(2)
C23 C24 C25 120.5(2)
C24 C25 C26 121.1(2)
C21 C26 C25 116.90(19)
C21 C26 C30 122.28(18)
C25 C26 C30 120.8(2)
C22 C27 C28 112.1(2)
C22 C27 C29 111.4(3)
C28 C27 C29 111.8(4)
C32 C30 C26 111.2(2)
C32 C30 C31 110.6(2)
C26 C30 C31 112.2(2)
C6S C1S C2S 117.7(3)
C6S C1S C7S 121.6(3)
C2S C1S C7S 120.7(3)
C3S C2S C1S 120.0(3)
C4S C3S C2S 121.0(3)
C5S C4S C3S 119.4(3)
C4S C5S C6S 119.9(3)
C1S C6S C5S 122.0(3)

loop_
_geom_bond_atom_site_label_1
_geom_bond_atom_site_label_2
_geom_bond_distance
Cu C1 1.868(2)
Cu C6 1.892(2)
O1 C5 1.448(5)
N1 C6 1.364(2)
N1 C7 1.386(2)
N1 C21 1.447(2)
N2 C6 1.361(3)
N2 C8 1.388(3)
N2 C9 1.450(2)
C1 C2 1.203(3)
C2 C3 1.484(3)
C3 C4 1.515(4)
C4 C5 1.459(5)
C7 C8 1.343(3)
C9 C14 1.399(3)
C9 C10 1.400(3)
C10 C11 1.397(3)
C10 C15 1.523(3)
C11 C12 1.373(4)
C12 C13 1.376(4)
C13 C14 1.389(3)
C14 C18 1.513(3)
C15 C16 1.521(4)
C15 C17 1.530(4)
C18 C19 1.460(5)
C18 C20 1.488(7)
C21 C26 1.394(3)
C21 C22 1.399(3)
C22 C23 1.398(3)
C22 C27 1.516(3)
C23 C24 1.367(4)
C24 C25 1.375(4)
C25 C26 1.396(3)
C26 C30 1.518(3)
C27 C28 1.518(4)
C27 C29 1.518(5)
C30 C32 1.512(4)
C30 C31 1.533(4)
C1S C6S 1.365(4)
C1S C2S 1.395(4)
C1S C7S 1.471(4)
C2S C3S 1.383(5)
C3S C4S 1.371(5)
C4S C5S 1.359(5)
C5S C6S 1.387(5)
